data_7233748
loop_
_publ_author_name
'X. Fan'
'S. Freslon'
'C. Daiguebonne'
'G. Calvez'
'L. Le Polles'
'K. Bernot'
'O. Guillou'

_publ_section_title
;
 Heteronuclear lanthanide-based coordination polymers exhibiting tunable
 multiple emission spectra
;
_journal_name_full 'Journal of Materials Chemistry C'
_journal_page_first 5510
_journal_page_last 5525
_journal_paper_doi 10.1039/C4TC00506F
_journal_volume 2
_journal_year 2014
_chemical_compound_source 'synthesis as described'
_chemical_formula_moiety 'C24 H37 La2 O29'
_chemical_formula_sum 'C24 H37 La2 O29'
_chemical_formula_weight 1067.36
_space_group_IT_number 14
_space_group_name_Hall '-P 2yn'
_space_group_name_H-M_alt 'P 1 21/n 1'
_symmetry_cell_setting monoclinic
_symmetry_Int_Tables_number 14
_symmetry_space_group_name_Hall '-P 2yn'
_symmetry_space_group_name_H-M 'P 1 21/n 1'
_atom_sites_solution_hydrogens geom
_atom_sites_solution_primary direct
_atom_sites_solution_secondary difmap
_cell_angle_alpha 90.000(5)
_cell_angle_beta 107.658(5)
_cell_angle_gamma 90.000(5)
_cell_formula_units_Z 8
_cell_length_a 17.906(5)
_cell_length_b 21.419(5)
_cell_length_c 19.917(5)
_cell_measurement_reflns_used 44529
_cell_measurement_temperature 293(2)
_cell_measurement_theta_max 27.485
_cell_measurement_theta_min 2.91
_cell_measurement_wavelength 0.71073
_cell_volume 7279(3)
_computing_cell_refinement 'Dirax/lsq (Duisenberg & Schreurs, 1989-2000)'
_computing_data_collection 'Collect (Bruker AXS BV, 1997-2004)'
_computing_data_reduction 'EvalCCD (Duisenberg & Schreurs 1990-2000)'
_computing_molecular_graphics 'Ortep-3 for Windows (Farrugia, 1997)'
_computing_publication_material 'WinGX publication routines (Farrugia, 1999)'
_computing_structure_refinement 'SHELXL-97 (Sheldrick, 1997)'
_computing_structure_solution 'SHELXS-97 (Sheldrick, 1990)'
_diffrn_ambient_temperature 293(2)
_diffrn_measured_fraction_theta_full 0.993
_diffrn_measured_fraction_theta_max 0.993
_diffrn_radiation_monochromator graphite
_diffrn_radiation_probe x-ray
_diffrn_radiation_type MoK\a
_diffrn_radiation_wavelength 0.71069
_diffrn_reflns_av_R_equivalents 0.0603
_diffrn_reflns_av_unetI/netI 0.0458
_diffrn_reflns_limit_h_max 23
_diffrn_reflns_limit_h_min -23
_diffrn_reflns_limit_k_max 27
_diffrn_reflns_limit_k_min -25
_diffrn_reflns_limit_l_max 25
_diffrn_reflns_limit_l_min -25
_diffrn_reflns_number 79264
_diffrn_reflns_theta_full 27.52
_diffrn_reflns_theta_max 27.52
_diffrn_reflns_theta_min 2.91
_exptl_absorpt_coefficient_mu 2.423
_exptl_absorpt_correction_type none
_exptl_crystal_colour colourless
_exptl_crystal_density_diffrn 1.948
_exptl_crystal_density_method 'not measured'
_exptl_crystal_description prism
_exptl_crystal_F_000 4216
_exptl_crystal_size_max 0.3
_exptl_crystal_size_mid 0.25
_exptl_crystal_size_min 0.21
_refine_diff_density_max 1.411
_refine_diff_density_min -1.203
_refine_diff_density_rms 0.159
_refine_ls_extinction_method none
_refine_ls_goodness_of_fit_ref 1.132
_refine_ls_hydrogen_treatment constr
_refine_ls_matrix_type full
_refine_ls_number_parameters 997
_refine_ls_number_reflns 16651
_refine_ls_number_restraints 0
_refine_ls_restrained_S_all 1.132
_refine_ls_R_factor_all 0.0864
_refine_ls_R_factor_gt 0.0409
_refine_ls_shift/su_max 0.006
_refine_ls_shift/su_mean 0
_refine_ls_structure_factor_coef Fsqd
_refine_ls_weighting_details 'calc w=1/[\s^2^(Fo^2^)+(0.0301P)^2^+28.9959P] where P=(Fo^2^+2Fc^2^)/3'
_refine_ls_weighting_scheme calc
_refine_ls_wR_factor_gt 0.0875
_refine_ls_wR_factor_ref 0.1107
_reflns_number_gt 10931
_reflns_number_total 16651
_reflns_threshold_expression >2sigma(I)
_cod_data_source_file J-Mater-Chem-C-2014-2-5510.cif
_cod_data_source_block import
_cod_original_sg_symbol_H-M 'P 21/n'
_cod_database_code 7233748

loop_
_symmetry_equiv_pos_as_xyz
'x, y, z'
'-x+1/2, y+1/2, -z+1/2'
'-x, -y, -z'
'x-1/2, -y-1/2, z-1/2'

loop_
_atom_site_label
_atom_site_type_symbol
_atom_site_fract_x
_atom_site_fract_y
_atom_site_fract_z
_atom_site_U_iso_or_equiv
_atom_site_adp_type
_atom_site_occupancy
_atom_site_symmetry_multiplicity
_atom_site_calc_flag
_atom_site_refinement_flags
_atom_site_disorder_assembly
_atom_site_disorder_group
C48 C 0.0603(3) 0.3124(3) 0.0880(3) 0.0229(12) Uani 1 1 d . . .
C50 C -0.0624(3) 0.2635(3) 0.0814(3) 0.0205(11) Uani 1 1 d . . .
C53 C 0.5610(3) 0.4393(3) 0.0798(3) 0.0203(11) Uani 1 1 d . . .
C56 C 0.4822(3) 0.5411(3) 0.1135(3) 0.0218(11) Uani 1 1 d . . .
H56 H 0.4563 0.575 0.1254 0.026 Uiso 1 1 calc R . .
C58 C -0.0681(3) 0.1807(3) -0.0865(3) 0.0253(12) Uani 1 1 d . . .
C59 C 0.4411(3) 0.4876(2) 0.0852(3) 0.0181(11) Uani 1 1 d . . .
C61 C 0.4463(4) 0.3537(3) 0.2358(3) 0.0296(13) Uani 1 1 d . . .
C63 C 0.0511(3) 0.2323(3) -0.0824(3) 0.0233(12) Uani 1 1 d . . .
C64 C 0.4140(3) 0.4095(3) 0.2490(3) 0.0292(13) Uani 1 1 d . . .
H64 H 0.3615 0.4116 0.2469 0.035 Uiso 1 1 calc R . .
C65 C 0.4806(3) 0.4361(3) 0.0699(3) 0.0225(11) Uani 1 1 d . . .
H65 H 0.4533 0.3995 0.053 0.027 Uiso 1 1 calc R . .
C66 C 0.5024(3) -0.0377(3) -0.1049(3) 0.0243(12) Uani 1 1 d . . .
H66 H 0.5278 -0.0746 -0.1095 0.029 Uiso 1 1 calc R . .
C67 C 0.5624(3) 0.5436(3) 0.1241(3) 0.0209(11) Uani 1 1 d . . .
C68 C -0.5965(3) 0.2733(3) -0.2315(3) 0.0247(12) Uani 1 1 d . . .
C69 C -0.0205(3) 0.3154(3) 0.0723(3) 0.0208(11) Uani 1 1 d . . .
H69 H -0.0467 0.3525 0.0556 0.025 Uiso 1 1 calc R . .
C70 C -0.1098(3) 0.2348(3) -0.1126(3) 0.0268(13) Uani 1 1 d . . .
H70 H -0.1638 0.2359 -0.1212 0.032 Uiso 1 1 calc R . .
C71 C -0.6156(3) 0.0989(3) -0.2652(3) 0.0275(12) Uani 1 1 d . . .
C72 C 0.0100(3) 0.2864(3) -0.1101(3) 0.0271(13) Uani 1 1 d . . .
H72 H 0.0365 0.3217 -0.1179 0.033 Uiso 1 1 calc R . .
C73 C 0.6337(3) 0.0156(3) -0.0604(3) 0.0206(11) Uani 1 1 d . . .
C74 C -0.1091(3) 0.1240(3) -0.0709(3) 0.0253(12) Uani 1 1 d . . .
C75 C -0.4807(3) 0.1264(3) -0.2444(3) 0.0284(13) Uani 1 1 d . . .
C76 C 0.5073(3) 0.0710(3) -0.0743(3) 0.0230(12) Uani 1 1 d . . .
H76 H 0.5358 0.1075 -0.0598 0.028 Uiso 1 1 calc R . .
C77 C -0.0225(3) 0.2082(2) 0.1081(3) 0.0204(11) Uani 1 1 d . . .
H77 H -0.0501 0.1733 0.1151 0.024 Uiso 1 1 calc R . .
C79 C 0.5705(3) 0.4035(3) 0.2525(3) 0.0277(13) Uani 1 1 d . . .
C81 C 0.3833(3) 0.0177(3) -0.1136(3) 0.0232(11) Uani 1 1 d . . .
H81 H 0.329 0.018 -0.1239 0.028 Uiso 1 1 calc R . .
C82 C 0.6551(3) 0.3983(3) 0.2519(3) 0.0318(14) Uani 1 1 d . . .
C83 C 0.5397(3) 0.4593(3) 0.2671(3) 0.0260(12) Uani 1 1 d . . .
H83 H 0.5711 0.4948 0.278 0.031 Uiso 1 1 calc R . .
C84 C 0.6006(3) 0.3831(3) 0.0613(3) 0.0221(11) Uani 1 1 d . . .
C85 C 0.1393(3) 0.2328(3) -0.0611(3) 0.0245(12) Uani 1 1 d . . .
C86 C 0.3545(3) 0.4834(3) 0.0710(3) 0.0200(11) Uani 1 1 d . . .
C87 C -0.4986(3) 0.1890(3) -0.2362(3) 0.0265(12) Uani 1 1 d . . .
H87 H -0.4592 0.2189 -0.2264 0.032 Uiso 1 1 calc R . .
C88 C 0.6014(3) 0.4935(3) 0.1061(3) 0.0222(12) Uani 1 1 d . . .
H88 H 0.6548 0.4963 0.1117 0.027 Uiso 1 1 calc R . .
C89 C -0.0707(3) 0.2870(3) -0.1260(3) 0.0254(12) Uani 1 1 d . . .
C92 C 0.5460(3) 0.0162(3) -0.0807(3) 0.0194(11) Uani 1 1 d . . .
C93 C 0.4612(3) 0.4621(3) 0.2653(3) 0.0263(12) Uani 1 1 d . . .
C96 C -0.5752(3) 0.2064(3) -0.2427(3) 0.0262(12) Uani 1 1 d . . .
C97 C -0.6344(3) 0.1610(3) -0.2583(3) 0.0260(12) Uani 1 1 d . . .
H97 H -0.6861 0.1724 -0.264 0.031 Uiso 1 1 calc R . .
C99 C 0.5238(4) 0.3507(3) 0.2375(3) 0.0313(13) Uani 1 1 d . . .
H99 H 0.5448 0.313 0.2285 0.038 Uiso 1 1 calc R . .
C101 C 0.3861(3) 0.1295(3) -0.0772(3) 0.0226(11) Uani 1 1 d . . .
C102 C 0.0596(3) 0.2058(2) 0.1242(3) 0.0221(11) Uani 1 1 d . . .
C103 C -0.5395(4) 0.0821(3) -0.2596(3) 0.0307(13) Uani 1 1 d . . .
H103 H -0.5278 0.0406 -0.2661 0.037 Uiso 1 1 calc R . .
C104 C 0.0130(3) 0.1791(3) -0.0720(3) 0.0261(12) Uani 1 1 d . . .
H104 H 0.041 0.1427 -0.0556 0.031 Uiso 1 1 calc R . .
C109 C 0.4213(3) -0.0364(3) -0.1221(3) 0.0235(12) Uani 1 1 d . . .
C131 C 0.1034(3) 0.3693(3) 0.0757(3) 0.0220(11) Uani 1 1 d . . .
C200 C -0.3964(4) 0.1070(4) -0.2363(3) 0.0357(15) Uani 1 1 d . . .
C201 C 0.4257(3) 0.5221(3) 0.2822(3) 0.0269(12) Uani 1 1 d . . .
C202 C 0.1001(3) 0.2575(2) 0.1125(3) 0.0213(11) Uani 1 1 d . . .
H202 H 0.1541 0.2554 0.121 0.026 Uiso 1 1 calc R . .
C203 C -0.1499(3) 0.2661(3) 0.0612(3) 0.0201(11) Uani 1 1 d . . .
C204 C 0.4259(3) 0.0717(2) -0.0897(3) 0.0193(11) Uani 1 1 d . . .
La1 La 0.181117(16) 0.478850(15) 0.031437(17) 0.01926(8) Uani 1 1 d . . .
La2 La 0.313062(17) 0.234054(15) -0.025907(17) 0.02152(8) Uani 1 1 d . . .
La3 La 0.809216(17) 0.019919(15) -0.024431(16) 0.01879(8) Uani 1 1 d . . .
La4 La -0.323935(16) 0.274140(15) 0.013434(16) 0.01812(8) Uani 1 1 d . . .
O1 O 0.0683(2) 0.4203(2) 0.0596(2) 0.0338(10) Uani 1 1 d . . .
O2 O 0.1759(2) 0.3659(2) 0.0804(2) 0.0324(10) Uani 1 1 d . . .
O3 O 0.1537(2) 0.5925(2) 0.0481(2) 0.0329(10) Uani 1 1 d . . .
O4 O 0.2108(3) 0.4900(2) 0.1645(2) 0.0445(12) Uani 1 1 d . . .
O5 O 0.3177(2) 0.52954(18) 0.0848(2) 0.0257(9) Uani 1 1 d . . .
O6 O 0.3178(2) 0.43437(19) 0.0440(2) 0.0305(10) Uani 1 1 d . . .
O7 O 0.2153(2) 0.5341(2) -0.0674(2) 0.0338(10) Uani 1 1 d . . .
O8 O 0.0543(2) 0.5081(2) -0.0640(2) 0.0367(11) Uani 1 1 d . . .
O9 O 0.1546(3) 0.40413(19) -0.0693(2) 0.0353(10) Uani 1 1 d . . .
O10 O 0.6067(2) 0.59566(19) 0.1521(2) 0.0288(9) Uani 1 1 d . . .
H10 H 0.5778 0.6234 0.1581 0.043 Uiso 1 1 calc R . .
O11 O 0.5662(2) 0.33163(19) 0.0508(2) 0.0329(10) Uani 1 1 d . . .
O12 O 0.6694(2) 0.3876(2) 0.0561(3) 0.0343(10) Uani 1 1 d . . .
O13 O -0.3352(3) 0.3451(2) -0.0918(2) 0.0351(10) Uani 1 1 d . . .
O14 O -0.4528(2) 0.2494(2) -0.0771(2) 0.0328(10) Uani 1 1 d . . .
O15 O -0.2938(2) 0.2106(2) -0.0820(2) 0.0302(9) Uani 1 1 d . . .
O16 O -0.3581(2) 0.16370(19) 0.0355(2) 0.0292(9) Uani 1 1 d . . .
O17 O -0.2991(2) 0.2598(2) 0.1470(2) 0.0342(10) Uani 1 1 d . . .
O18 O -0.1846(2) 0.31576(19) 0.0348(2) 0.0315(10) Uani 1 1 d . . .
O19 O -0.1890(2) 0.21937(19) 0.0692(2) 0.0271(9) Uani 1 1 d . . .
O20 O 0.1008(2) 0.15302(19) 0.1500(3) 0.0332(10) Uani 1 1 d . . .
H20 H 0.073 0.1289 0.1637 0.05 Uiso 1 1 calc R . .
O21 O 0.6712(2) 0.06580(19) -0.0407(2) 0.0315(10) Uani 1 1 d . . .
O22 O 0.6704(2) -0.03383(18) -0.0626(2) 0.0299(10) Uani 1 1 d . . .
O23 O 0.7935(2) -0.0425(2) 0.0780(2) 0.0320(10) Uani 1 1 d . . .
O24 O 0.8411(3) -0.0902(2) -0.0515(2) 0.0354(10) Uani 1 1 d . . .
O25 O 0.7616(3) 0.0154(3) -0.1572(2) 0.0485(13) Uani 1 1 d . . .
O26 O 0.9425(2) -0.0041(2) 0.0640(2) 0.0350(10) Uani 1 1 d . . .
O27 O 0.8260(3) 0.09285(19) 0.0798(2) 0.0317(10) Uani 1 1 d . . .
O28 O -0.1759(2) 0.1308(2) -0.0622(2) 0.0346(10) Uani 1 1 d . . .
O29 O -0.0780(2) 0.0710(2) -0.0650(2) 0.0343(10) Uani 1 1 d . . .
O30 O 0.1754(2) 0.2824(2) -0.0652(3) 0.0356(10) Uani 1 1 d . . .
O31 O 0.2903(3) 0.2879(2) 0.0780(2) 0.0377(11) Uani 1 1 d . . .
O32 O 0.3449(3) 0.1565(2) 0.0739(2) 0.0444(12) Uani 1 1 d . . .
O33 O 0.3149(2) 0.12658(19) -0.0788(2) 0.0296(9) Uani 1 1 d . . .
O34 O 0.4227(2) 0.1803(2) -0.0635(2) 0.0342(10) Uani 1 1 d . . .
O35 O 0.4451(2) 0.2632(2) 0.0650(2) 0.0414(11) Uani 1 1 d . . .
O36 O 0.2612(3) 0.2417(2) -0.1609(2) 0.0442(12) Uani 1 1 d . . .
O37 O 0.3371(3) 0.3469(2) -0.0522(2) 0.0346(10) Uani 1 1 d . . .
O38 O -0.1136(2) 0.3391(2) -0.1546(3) 0.0358(11) Uani 1 1 d . . .
H38 H -0.0849 0.3648 -0.1649 0.054 Uiso 1 1 calc R . .
O39 O 0.3803(2) -0.09090(19) -0.1460(2) 0.0321(10) Uani 1 1 d . . .
H39 H 0.3334 -0.083 -0.1621 0.048 Uiso 1 1 calc R . .
O40 O -0.5423(2) 0.3085(2) -0.1962(2) 0.0369(11) Uani 1 1 d . . .
O41 O -0.6671(2) 0.2902(2) -0.2554(2) 0.0341(10) Uani 1 1 d . . .
O42 O -0.3442(3) 0.1473(3) -0.2089(3) 0.0559(15) Uani 1 1 d . . .
O43 O -0.3830(3) 0.0540(3) -0.2545(3) 0.0534(14) Uani 1 1 d . . .
O45 O 0.6967(2) 0.4460(2) 0.2615(3) 0.0429(12) Uani 1 1 d . . .
O46 O 0.6792(3) 0.3448(2) 0.2421(3) 0.0434(12) Uani 1 1 d . . .
O47 O 0.4013(3) 0.3005(2) 0.2201(3) 0.0408(11) Uani 1 1 d . . .
H47 H 0.3622 0.3048 0.2328 0.061 Uiso 1 1 calc R . .
O48 O 0.4729(2) 0.5624(2) 0.3177(2) 0.0353(10) Uani 1 1 d . . .
O49 O 0.3529(2) 0.5282(2) 0.2632(2) 0.0355(10) Uani 1 1 d . . .
O50 O 0.1777(2) 0.1839(2) -0.0380(3) 0.0364(11) Uani 1 1 d . . .
O51 O -0.6714(2) 0.0527(2) -0.2793(3) 0.0374(11) Uani 1 1 d . . .
H51 H -0.7119 0.0664 -0.2737 0.056 Uiso 1 1 calc R . .
O52 O 0.2216(3) 0.9262(3) 0.7984(2) 0.0489(13) Uani 1 1 d . . .
O53 O 0.7171(5) 0.3225(5) 0.7859(4) 0.126(4) Uani 1 1 d . . .
O54 O 0.4698(4) 0.1902(3) 0.1970(4) 0.093(2) Uani 1 1 d . . .
O55 O 0.0367(3) 0.5571(3) 0.1884(3) 0.0612(15) Uani 1 1 d . . .
O56 O 0.7615(3) 0.1899(5) 0.7370(4) 0.104(3) Uani 1 1 d . . .
O57 O 0.3689(5) 0.8128(4) 0.7419(5) 0.114(3) Uani 1 1 d . . .
O101 O 0.1149(5) 0.4326(4) -0.2054(4) 0.102(3) Uani 1 1 d . . .
O103 O 0.7988(19) 0.364(2) 0.7002(13) 0.66(4) Uani 1 1 d . . .

loop_
_atom_site_aniso_label
_atom_site_aniso_U_11
_atom_site_aniso_U_22
_atom_site_aniso_U_33
_atom_site_aniso_U_23
_atom_site_aniso_U_13
_atom_site_aniso_U_12
C48 0.020(3) 0.027(3) 0.023(3) 0.001(2) 0.008(2) -0.009(2)
C50 0.016(2) 0.019(3) 0.025(3) 0.000(2) 0.006(2) -0.002(2)
C53 0.020(3) 0.022(3) 0.018(3) 0.001(2) 0.005(2) 0.001(2)
C56 0.019(3) 0.022(3) 0.025(3) 0.001(2) 0.006(2) 0.006(2)
C58 0.020(3) 0.028(3) 0.028(3) 0.010(2) 0.009(2) 0.002(2)
C59 0.014(2) 0.017(3) 0.022(3) 0.000(2) 0.005(2) 0.0004(19)
C61 0.032(3) 0.025(3) 0.031(3) -0.005(2) 0.010(3) -0.004(2)
C63 0.019(3) 0.023(3) 0.028(3) 0.000(2) 0.007(2) 0.000(2)
C64 0.026(3) 0.028(3) 0.032(3) -0.001(2) 0.007(2) 0.001(2)
C65 0.022(3) 0.016(3) 0.028(3) -0.002(2) 0.005(2) 0.001(2)
C66 0.022(3) 0.020(3) 0.031(3) -0.003(2) 0.010(2) 0.005(2)
C67 0.023(3) 0.018(3) 0.022(3) -0.002(2) 0.006(2) -0.002(2)
C68 0.024(3) 0.027(3) 0.021(3) -0.001(2) 0.005(2) -0.004(2)
C69 0.016(2) 0.018(3) 0.028(3) 0.007(2) 0.006(2) 0.000(2)
C70 0.020(3) 0.033(4) 0.029(3) 0.007(2) 0.010(2) 0.003(2)
C71 0.025(3) 0.027(3) 0.028(3) -0.001(2) 0.005(2) 0.002(2)
C72 0.024(3) 0.020(3) 0.037(3) 0.004(2) 0.008(2) 0.001(2)
C73 0.015(2) 0.020(3) 0.026(3) 0.000(2) 0.006(2) 0.002(2)
C74 0.022(3) 0.024(3) 0.031(3) 0.005(2) 0.010(2) 0.000(2)
C75 0.027(3) 0.036(3) 0.022(3) -0.003(2) 0.007(2) 0.004(3)
C76 0.018(3) 0.025(3) 0.025(3) -0.005(2) 0.005(2) -0.005(2)
C77 0.018(2) 0.013(3) 0.031(3) 0.001(2) 0.009(2) -0.0001(19)
C79 0.028(3) 0.033(3) 0.020(3) 0.000(2) 0.006(2) 0.006(2)
C81 0.018(2) 0.023(3) 0.028(3) -0.003(2) 0.007(2) 0.000(2)
C82 0.027(3) 0.044(4) 0.023(3) -0.003(3) 0.005(2) 0.007(3)
C83 0.026(3) 0.026(3) 0.025(3) -0.004(2) 0.007(2) -0.001(2)
C84 0.018(3) 0.023(3) 0.027(3) -0.004(2) 0.009(2) 0.001(2)
C85 0.020(3) 0.021(3) 0.034(3) -0.001(2) 0.010(2) 0.001(2)
C86 0.019(2) 0.017(3) 0.025(3) -0.001(2) 0.010(2) 0.002(2)
C87 0.022(3) 0.036(3) 0.022(3) -0.004(2) 0.007(2) -0.001(2)
C88 0.016(2) 0.026(3) 0.028(3) -0.002(2) 0.011(2) 0.000(2)
C89 0.029(3) 0.019(3) 0.029(3) 0.009(2) 0.011(2) 0.009(2)
C92 0.018(2) 0.019(3) 0.023(3) 0.001(2) 0.007(2) -0.001(2)
C93 0.027(3) 0.026(3) 0.026(3) -0.002(2) 0.008(2) 0.002(2)
C96 0.028(3) 0.028(3) 0.024(3) 0.000(2) 0.009(2) 0.003(2)
C97 0.023(3) 0.030(3) 0.024(3) -0.003(2) 0.005(2) 0.001(2)
C99 0.036(3) 0.027(3) 0.030(3) -0.004(2) 0.009(3) 0.007(3)
C101 0.019(3) 0.021(3) 0.030(3) -0.003(2) 0.011(2) 0.000(2)
C102 0.021(3) 0.015(3) 0.027(3) 0.006(2) 0.004(2) 0.003(2)
C103 0.034(3) 0.032(3) 0.026(3) -0.006(2) 0.010(3) 0.005(3)
C104 0.022(3) 0.023(3) 0.035(3) 0.003(2) 0.011(2) 0.003(2)
C109 0.023(3) 0.027(3) 0.018(3) -0.003(2) 0.003(2) -0.007(2)
C131 0.016(2) 0.022(3) 0.029(3) 0.004(2) 0.009(2) -0.002(2)
C200 0.025(3) 0.052(4) 0.031(3) 0.006(3) 0.009(3) 0.010(3)
C201 0.029(3) 0.025(3) 0.028(3) -0.002(2) 0.009(2) 0.005(2)
C202 0.012(2) 0.017(3) 0.033(3) 0.001(2) 0.004(2) -0.0019(19)
C203 0.016(2) 0.021(3) 0.023(3) -0.003(2) 0.005(2) 0.000(2)
C204 0.011(2) 0.020(3) 0.027(3) -0.001(2) 0.004(2) 0.0015(19)
La1 0.01391(14) 0.01511(15) 0.02972(17) 0.00225(13) 0.00804(12) -0.00022(11)
La2 0.01797(15) 0.01590(17) 0.03232(18) -0.00191(12) 0.01006(13) -0.00111(11)
La3 0.01456(14) 0.01680(15) 0.02573(17) 0.00129(12) 0.00719(12) 0.00026(11)
La4 0.01347(14) 0.01502(16) 0.02557(16) -0.00269(12) 0.00548(11) -0.00087(11)
O1 0.020(2) 0.025(2) 0.061(3) 0.013(2) 0.018(2) 0.0041(16)
O2 0.0159(19) 0.025(2) 0.059(3) 0.009(2) 0.0156(19) 0.0024(16)
O3 0.037(2) 0.021(2) 0.041(3) 0.0069(18) 0.014(2) 0.0029(18)
O4 0.042(3) 0.058(3) 0.033(3) -0.001(2) 0.011(2) -0.016(2)
O5 0.0166(18) 0.018(2) 0.043(2) -0.0059(17) 0.0091(17) 0.0021(15)
O6 0.0183(19) 0.022(2) 0.049(3) -0.0086(19) 0.0080(18) -0.0018(16)
O7 0.035(2) 0.037(3) 0.029(2) 0.0076(18) 0.0103(18) -0.0130(19)
O8 0.022(2) 0.038(3) 0.047(3) 0.002(2) 0.0063(19) 0.0101(18)
O9 0.043(3) 0.019(2) 0.041(3) -0.0031(18) 0.009(2) 0.0006(18)
O10 0.021(2) 0.023(2) 0.042(2) -0.0079(18) 0.0092(18) -0.0024(16)
O11 0.0191(19) 0.020(2) 0.063(3) -0.0100(19) 0.0165(19) -0.0037(16)
O12 0.023(2) 0.021(2) 0.065(3) -0.007(2) 0.023(2) -0.0040(16)
O13 0.039(2) 0.023(2) 0.041(3) 0.0018(19) 0.007(2) -0.0009(18)
O14 0.025(2) 0.037(3) 0.032(2) 0.0014(19) 0.0023(17) -0.0071(18)
O15 0.028(2) 0.029(2) 0.035(2) -0.0081(18) 0.0103(18) 0.0075(17)
O16 0.030(2) 0.019(2) 0.040(2) -0.0035(17) 0.0113(19) -0.0079(16)
O17 0.033(2) 0.041(3) 0.025(2) -0.0059(18) 0.0031(17) 0.0066(19)
O18 0.0133(18) 0.023(2) 0.054(3) 0.0123(19) 0.0042(18) 0.0019(15)
O19 0.0148(18) 0.020(2) 0.046(2) 0.0041(18) 0.0082(17) -0.0040(15)
O20 0.021(2) 0.020(2) 0.061(3) 0.015(2) 0.017(2) 0.0050(16)
O21 0.0165(19) 0.020(2) 0.058(3) -0.0118(19) 0.0109(18) -0.0032(15)
O22 0.0176(19) 0.019(2) 0.053(3) -0.0002(18) 0.0104(18) 0.0044(15)
O23 0.033(2) 0.031(2) 0.032(2) 0.0053(18) 0.0100(18) -0.0111(18)
O24 0.042(3) 0.024(2) 0.044(3) -0.0004(19) 0.018(2) 0.0046(19)
O25 0.035(3) 0.079(4) 0.029(2) 0.002(2) 0.007(2) 0.008(3)
O26 0.021(2) 0.047(3) 0.035(2) 0.000(2) 0.0036(18) 0.0077(18)
O27 0.041(2) 0.020(2) 0.034(2) -0.0040(17) 0.0096(19) -0.0012(17)
O28 0.026(2) 0.027(2) 0.059(3) 0.013(2) 0.026(2) 0.0064(17)
O29 0.024(2) 0.027(2) 0.058(3) 0.011(2) 0.021(2) 0.0031(17)
O30 0.024(2) 0.020(2) 0.060(3) 0.005(2) 0.009(2) -0.0005(17)
O31 0.036(2) 0.041(3) 0.035(2) -0.006(2) 0.0092(19) 0.015(2)
O32 0.063(3) 0.023(2) 0.043(3) 0.002(2) 0.009(2) -0.003(2)
O33 0.0179(19) 0.022(2) 0.054(3) -0.0083(19) 0.0181(18) -0.0036(15)
O34 0.023(2) 0.023(2) 0.060(3) -0.013(2) 0.019(2) -0.0066(17)
O35 0.027(2) 0.046(3) 0.049(3) 0.001(2) 0.009(2) -0.011(2)
O36 0.059(3) 0.039(3) 0.033(2) -0.005(2) 0.012(2) 0.003(2)
O37 0.042(3) 0.019(2) 0.048(3) 0.0015(19) 0.021(2) -0.0055(18)
O38 0.029(2) 0.024(2) 0.056(3) 0.017(2) 0.015(2) 0.0067(17)
O39 0.021(2) 0.025(2) 0.047(3) -0.0080(19) 0.0059(19) -0.0047(16)
O40 0.031(2) 0.029(2) 0.043(3) -0.007(2) -0.0003(19) -0.0037(18)
O41 0.027(2) 0.027(2) 0.044(3) -0.0068(19) 0.0039(19) 0.0025(17)
O42 0.026(2) 0.079(4) 0.062(3) -0.015(3) 0.011(2) 0.002(2)
O43 0.038(3) 0.060(4) 0.067(4) -0.006(3) 0.023(3) 0.014(2)
O45 0.025(2) 0.047(3) 0.052(3) -0.004(2) 0.006(2) -0.001(2)
O46 0.036(3) 0.045(3) 0.050(3) -0.013(2) 0.014(2) 0.010(2)
O47 0.040(3) 0.027(3) 0.060(3) -0.010(2) 0.022(2) -0.0074(19)
O48 0.026(2) 0.029(2) 0.050(3) -0.012(2) 0.0100(19) 0.0019(17)
O49 0.024(2) 0.039(3) 0.042(3) -0.008(2) 0.0067(18) 0.0045(18)
O50 0.022(2) 0.022(2) 0.067(3) 0.010(2) 0.015(2) 0.0028(17)
O51 0.030(2) 0.028(2) 0.052(3) -0.009(2) 0.009(2) -0.0024(18)
O52 0.027(2) 0.080(4) 0.039(3) -0.011(3) 0.008(2) -0.012(2)
O53 0.096(6) 0.200(11) 0.065(5) 0.024(6) 0.002(4) 0.023(6)
O54 0.098(5) 0.075(5) 0.085(5) -0.028(4) -0.003(4) 0.013(4)
O55 0.055(3) 0.053(4) 0.081(4) 0.007(3) 0.029(3) -0.009(3)
O56 0.038(3) 0.190(9) 0.080(5) 0.055(5) 0.012(3) 0.004(4)
O57 0.114(7) 0.090(6) 0.124(7) -0.038(5) 0.014(5) -0.012(5)
O101 0.146(8) 0.088(6) 0.081(5) 0.018(4) 0.049(5) 0.018(5)
O103 0.50(4) 1.14(10) 0.24(2) -0.01(4) -0.04(3) 0.47(6)

loop_
_atom_type_symbol
_atom_type_description
_atom_type_scat_dispersion_real
_atom_type_scat_dispersion_imag
_atom_type_scat_source
C C 0.0033 0.0016 'International Tables Vol C Tables 4.2.6.8 and 6.1.1.4'
H H 0 0 'International Tables Vol C Tables 4.2.6.8 and 6.1.1.4'
O O 0.0106 0.006 'International Tables Vol C Tables 4.2.6.8 and 6.1.1.4'
La La -0.2871 2.4523 'International Tables Vol C Tables 4.2.6.8 and 6.1.1.4'

loop_
_geom_angle_atom_site_label_1
_geom_angle_atom_site_label_2
_geom_angle_atom_site_label_3
_geom_angle
_geom_angle_site_symmetry_1
_geom_angle_site_symmetry_3
C202 C48 C69 120.6(5) . .
C202 C48 C131 120.7(5) . .
C69 C48 C131 118.6(5) . .
C69 C50 C77 119.6(5) . .
C69 C50 C203 120.0(5) . .
C77 C50 C203 120.4(5) . .
C88 C53 C65 119.5(5) . .
C88 C53 C84 122.4(5) . .
C65 C53 C84 118.0(5) . .
C59 C56 C67 119.4(5) . .
C70 C58 C104 120.3(5) . .
C70 C58 C74 120.8(5) . .
C104 C58 C74 118.9(5) . .
C56 C59 C65 120.0(5) . .
C56 C59 C86 121.3(5) . .
C65 C59 C86 118.6(5) . .
O47 C61 C99 118.8(6) . .
O47 C61 C64 120.6(5) . .
C99 C61 C64 120.6(6) . .
C104 C63 C72 121.5(5) . .
C104 C63 C85 119.2(5) . .
C72 C63 C85 119.3(5) . .
C93 C64 C61 119.1(6) . .
C59 C65 C53 120.1(5) . .
C109 C66 C92 120.1(5) . .
O10 C67 C88 117.2(5) . .
O10 C67 C56 122.2(5) . .
C88 C67 C56 120.7(5) . .
O41 C68 O40 123.5(6) . .
O41 C68 C96 118.9(5) . .
O40 C68 C96 117.6(5) . .
C50 C69 C48 120.2(5) . .
C89 C70 C58 120.0(5) . .
O51 C71 C103 117.9(5) . .
O51 C71 C97 121.8(5) . .
C103 C71 C97 120.3(6) . .
C89 C72 C63 119.2(5) . .
O22 C73 O21 119.6(5) . .
O22 C73 C92 121.0(5) . .
O21 C73 C92 119.3(5) . .
O22 C73 La3 60.9(3) . .
O21 C73 La3 58.8(3) . .
C92 C73 La3 177.2(4) . .
O29 C74 O28 120.2(5) . .
O29 C74 C58 121.4(5) . .
O28 C74 C58 118.4(5) . .
O29 C74 La3 62.4(3) . 1_455
O28 C74 La3 57.9(3) . 1_455
C58 C74 La3 173.0(4) . 1_455
C103 C75 C87 119.8(5) . .
C103 C75 C200 120.0(6) . .
C87 C75 C200 120.2(6) . .
C92 C76 C204 120.3(5) . .
C50 C77 C102 119.6(5) . .
C83 C79 C99 119.9(5) . .
C83 C79 C82 121.7(6) . .
C99 C79 C82 118.3(5) . .
C109 C81 C204 120.0(5) . .
O45 C82 O46 123.6(6) . .
O45 C82 C79 119.2(6) . .
O46 C82 C79 117.1(6) . .
C79 C83 C93 119.6(5) . .
O11 C84 O12 119.6(5) . .
O11 C84 C53 120.4(5) . .
O12 C84 C53 120.0(5) . .
O11 C84 La4 60.4(3) . 1_655
O12 C84 La4 59.4(3) . 1_655
C53 C84 La4 175.8(4) . 1_655
O30 C85 O50 119.3(5) . .
O30 C85 C63 120.2(5) . .
O50 C85 C63 120.5(5) . .
O30 C85 La2 59.1(3) . .
O50 C85 La2 60.4(3) . .
C63 C85 La2 177.4(4) . .
O5 C86 O6 120.1(5) . .
O5 C86 C59 119.5(5) . .
O6 C86 C59 120.3(5) . .
O5 C86 La1 60.6(3) . .
O6 C86 La1 59.6(3) . .
C59 C86 La1 175.4(4) . .
C96 C87 C75 120.1(5) . .
C53 C88 C67 120.1(5) . .
O38 C89 C72 121.0(5) . .
O38 C89 C70 118.9(5) . .
C72 C89 C70 120.2(5) . .
C76 C92 C66 119.3(5) . .
C76 C92 C73 119.6(5) . .
C66 C92 C73 121.1(5) . .
C64 C93 C83 120.5(5) . .
C64 C93 C201 118.3(5) . .
C83 C93 C201 121.1(5) . .
C87 C96 C97 119.5(6) . .
C87 C96 C68 121.7(5) . .
C97 C96 C68 118.7(5) . .
C71 C97 C96 119.8(5) . .
C61 C99 C79 120.2(6) . .
O34 C101 O33 120.1(5) . .
O34 C101 C204 120.8(5) . .
O33 C101 C204 119.0(5) . .
O34 C101 La2 61.4(3) . .
O33 C101 La2 59.6(3) . .
C204 C101 La2 169.3(4) . .
O20 C102 C202 118.4(5) . .
O20 C102 C77 121.6(5) . .
C202 C102 C77 120.0(5) . .
C71 C103 C75 120.4(6) . .
C63 C104 C58 118.8(5) . .
C81 C109 O39 121.3(5) . .
C81 C109 C66 120.4(5) . .
O39 C109 C66 118.3(5) . .
O1 C131 O2 119.3(5) . .
O1 C131 C48 120.4(5) . .
O2 C131 C48 120.3(5) . .
O1 C131 La1 58.9(3) . .
O2 C131 La1 60.8(3) . .
C48 C131 La1 172.6(4) . .
O43 C200 O42 124.5(6) . .
O43 C200 C75 119.5(6) . .
O42 C200 C75 115.9(6) . .
O49 C201 O48 123.8(6) . .
O49 C201 C93 119.5(5) . .
O48 C201 C93 116.7(5) . .
C102 C202 C48 119.9(5) . .
O19 C203 O18 120.0(5) . .
O19 C203 C50 120.8(5) . .
O18 C203 C50 119.1(5) . .
O19 C203 La4 61.2(3) . .
O18 C203 La4 58.9(3) . .
C50 C203 La4 176.9(4) . .
C81 C204 C76 119.8(5) . .
C81 C204 C101 120.6(5) . .
C76 C204 C101 119.5(5) . .
O9 La1 O3 136.59(14) . .
O9 La1 O7 72.92(15) . .
O3 La1 O7 75.74(14) . .
O9 La1 O4 145.46(16) . .
O3 La1 O4 76.14(16) . .
O7 La1 O4 137.92(14) . .
O9 La1 O8 69.52(14) . .
O3 La1 O8 72.39(14) . .
O7 La1 O8 71.14(14) . .
O4 La1 O8 127.38(15) . .
O9 La1 O6 77.54(14) . .
O3 La1 O6 124.24(13) . .
O7 La1 O6 78.49(14) . .
O4 La1 O6 92.38(15) . .
O8 La1 O6 140.24(14) . .
O9 La1 O1 83.81(15) . .
O3 La1 O1 104.11(14) . .
O7 La1 O1 142.01(14) . .
O4 La1 O1 75.51(15) . .
O8 La1 O1 72.74(14) . .
O6 La1 O1 125.78(13) . .
O9 La1 O5 121.63(13) . .
O3 La1 O5 74.87(13) . .
O7 La1 O5 72.63(13) . .
O4 La1 O5 70.20(14) . .
O8 La1 O5 135.80(14) . .
O6 La1 O5 50.36(12) . .
O1 La1 O5 144.93(14) . .
O9 La1 O2 71.81(14) . .
O3 La1 O2 144.15(14) . .
O7 La1 O2 140.08(15) . .
O4 La1 O2 73.72(16) . .
O8 La1 O2 112.25(14) . .
O6 La1 O2 76.22(13) . .
O1 La1 O2 49.57(12) . .
O5 La1 O2 111.72(13) . .
O9 La1 C86 99.42(14) . .
O3 La1 C86 99.39(14) . .
O7 La1 C86 73.15(14) . .
O4 La1 C86 81.33(15) . .
O8 La1 C86 144.29(15) . .
O6 La1 C86 25.23(13) . .
O1 La1 C86 141.64(14) . .
O5 La1 C86 25.17(13) . .
O2 La1 C86 94.82(13) . .
O9 La1 C131 75.05(15) . .
O3 La1 C131 126.20(14) . .
O7 La1 C131 147.23(15) . .
O4 La1 C131 74.72(15) . .
O8 La1 C131 91.36(15) . .
O6 La1 C131 101.24(14) . .
O1 La1 C131 24.56(13) . .
O5 La1 C131 132.28(14) . .
O2 La1 C131 25.12(13) . .
C86 La1 C131 119.34(15) . .
O31 La2 O32 72.93(15) . .
O31 La2 O33 141.78(15) . .
O32 La2 O33 72.58(15) . .
O31 La2 O37 79.23(15) . .
O32 La2 O37 141.16(15) . .
O33 La2 O37 138.99(14) . .
O31 La2 O30 71.62(14) . .
O32 La2 O30 118.24(16) . .
O33 La2 O30 111.84(13) . .
O37 La2 O30 76.11(14) . .
O31 La2 O36 137.43(15) . .
O32 La2 O36 142.26(15) . .
O33 La2 O36 70.69(15) . .
O37 La2 O36 75.73(15) . .
O30 La2 O36 69.29(16) . .
O31 La2 O34 140.76(14) . .
O32 La2 O34 85.69(16) . .
O33 La2 O34 50.71(12) . .
O37 La2 O34 99.98(14) . .
O30 La2 O34 146.91(15) . .
O36 La2 O34 77.86(15) . .
O31 La2 O35 69.75(15) . .
O32 La2 O35 70.52(15) . .
O33 La2 O35 112.74(14) . .
O37 La2 O35 74.77(15) . .
O30 La2 O35 134.97(15) . .
O36 La2 O35 132.99(16) . .
O34 La2 O35 72.24(15) . .
O31 La2 O50 83.43(15) . .
O32 La2 O50 77.41(15) . .
O33 La2 O50 73.44(13) . .
O37 La2 O50 125.97(14) . .
O30 La2 O50 49.85(13) . .
O36 La2 O50 84.14(16) . .
O34 La2 O50 124.15(13) . .
O35 La2 O50 142.83(15) . .
O31 La2 C101 147.20(15) . .
O32 La2 C101 75.68(16) . .
O33 La2 C101 25.55(13) . .
O37 La2 C101 122.32(15) . .
O30 La2 C101 133.74(15) . .
O36 La2 C101 75.05(16) . .
O34 La2 C101 25.38(13) . .
O35 La2 C101 91.05(15) . .
O50 La2 C101 98.90(14) . .
O31 La2 C85 77.17(15) . .
O32 La2 C85 98.63(16) . .
O33 La2 C85 92.20(14) . .
O37 La2 C85 101.01(15) . .
O30 La2 C85 24.91(14) . .
O36 La2 C85 74.57(16) . .
O34 La2 C85 139.71(14) . .
O35 La2 C85 146.89(16) . .
O50 La2 C85 24.97(14) . .
C101 La2 C85 117.19(15) . .
O25 La3 O24 76.48(17) . .
O25 La3 O23 137.85(16) . .
O24 La3 O23 76.46(14) . .
O25 La3 O28 75.95(17) . 1_655
O24 La3 O28 139.72(14) . 1_655
O23 La3 O28 141.70(15) . 1_655
O25 La3 O27 142.99(16) . .
O24 La3 O27 140.42(14) . .
O23 La3 O27 71.35(14) . .
O28 La3 O27 70.65(14) 1_655 .
O25 La3 O26 131.59(14) . .
O24 La3 O26 74.60(15) . .
O23 La3 O26 69.29(14) . .
O28 La3 O26 103.48(15) 1_655 .
O27 La3 O26 72.91(14) . .
O25 La3 O21 82.94(15) . .
O24 La3 O21 126.71(13) . .
O23 La3 O21 88.02(14) . .
O28 La3 O21 77.83(13) 1_655 .
O27 La3 O21 74.96(13) . .
O26 La3 O21 145.17(14) . .
O25 La3 O29 75.00(16) . 1_655
O24 La3 O29 94.51(14) . 1_655
O23 La3 O29 138.82(13) . 1_655
O28 La3 O29 50.05(13) 1_655 1_655
O27 La3 O29 94.78(14) . 1_655
O26 La3 O29 69.57(14) . 1_655
O21 La3 O29 126.65(13) . 1_655
O25 La3 O22 71.98(15) . .
O24 La3 O22 77.56(13) . .
O23 La3 O22 71.04(13) . .
O28 La3 O22 120.01(13) 1_655 .
O27 La3 O22 111.85(14) . .
O26 La3 O22 135.62(14) . .
O21 La3 O22 49.29(12) . .
O29 La3 O22 146.98(14) 1_655 .
O25 La3 C74 75.14(17) . 1_655
O24 La3 C74 118.10(15) . 1_655
O23 La3 C74 146.83(15) . 1_655
O28 La3 C74 25.11(14) 1_655 1_655
O27 La3 C74 81.12(15) . 1_655
O26 La3 C74 85.42(15) . 1_655
O21 La3 C74 102.61(14) . 1_655
O29 La3 C74 25.00(14) 1_655 1_655
O22 La3 C74 138.62(14) . 1_655
O25 La3 C73 75.65(15) . .
O24 La3 C73 102.03(15) . .
O23 La3 C73 79.13(14) . .
O28 La3 C73 98.92(14) 1_655 .
O27 La3 C73 93.99(14) . .
O26 La3 C73 148.21(15) . .
O21 La3 C73 24.72(13) . .
O29 La3 C73 141.66(14) 1_655 .
O22 La3 C73 24.59(13) . .
C74 La3 C73 121.86(15) 1_655 .
O16 La4 O14 73.04(14) . .
O16 La4 O15 75.15(14) . .
O14 La4 O15 72.90(14) . .
O16 La4 O13 137.91(14) . .
O14 La4 O13 73.10(14) . .
O15 La4 O13 71.56(14) . .
O16 La4 O18 125.09(13) . .
O14 La4 O18 145.85(14) . .
O15 La4 O18 83.82(14) . .
O13 La4 O18 76.05(13) . .
O16 La4 O17 71.51(14) . .
O14 La4 O17 123.22(14) . .
O15 La4 O17 134.66(14) . .
O13 La4 O17 149.97(14) . .
O18 La4 O17 90.91(14) . .
O16 La4 O12 141.95(14) . 1_455
O14 La4 O12 108.02(14) . 1_455
O15 La4 O12 142.60(14) . 1_455
O13 La4 O12 73.16(15) . 1_455
O18 La4 O12 76.04(13) . 1_455
O17 La4 O12 77.51(15) . 1_455
O16 La4 O19 75.29(12) . .
O14 La4 O19 137.66(14) . .
O15 La4 O19 72.35(13) . .
O13 La4 O19 116.75(13) . .
O18 La4 O19 49.95(12) . .
O17 La4 O19 70.12(13) . .
O12 La4 O19 114.26(13) 1_455 .
O16 La4 O11 98.60(13) . 1_455
O14 La4 O11 72.40(14) . 1_455
O15 La4 O11 145.04(13) . 1_455
O13 La4 O11 94.28(14) . 1_455
O18 La4 O11 124.65(13) . 1_455
O17 La4 O11 70.82(14) . 1_455
O12 La4 O11 49.48(12) 1_455 1_455
O19 La4 O11 140.34(14) . 1_455
O16 La4 C203 100.19(14) . .
O14 La4 C203 149.41(14) . .
O15 La4 C203 76.53(14) . .
O13 La4 C203 96.39(14) . .
O18 La4 C203 24.96(13) . .
O17 La4 C203 80.06(14) . .
O12 La4 C203 95.60(14) 1_455 .
O19 La4 C203 25.00(13) . .
O11 La4 C203 137.93(14) 1_455 .
O16 La4 C84 121.33(14) . 1_455
O14 La4 C84 89.31(15) . 1_455
O15 La4 C84 151.63(14) . 1_455
O13 La4 C84 82.33(15) . 1_455
O18 La4 C84 100.80(14) . 1_455
O17 La4 C84 73.58(14) . 1_455
O12 La4 C84 25.00(13) 1_455 1_455
O19 La4 C84 131.57(14) . 1_455
O11 La4 C84 24.53(13) 1_455 1_455
C203 La4 C84 118.27(14) . 1_455
C131 O1 La1 96.6(3) . .
C131 O2 La1 94.1(3) . .
C86 O5 La1 94.2(3) . .
C86 O6 La1 95.2(3) . .
C84 O11 La4 95.1(3) . 1_655
C84 O12 La4 95.6(3) . 1_655
C203 O18 La4 96.2(3) . .
C203 O19 La4 93.8(3) . .
C73 O21 La3 96.4(3) . .
C73 O22 La3 94.6(3) . .
C74 O28 La3 97.0(3) . 1_455
C74 O29 La3 92.6(3) . 1_455
C85 O30 La2 96.0(3) . .
C101 O33 La2 94.9(3) . .
C101 O34 La2 93.2(3) . .
C85 O50 La2 94.7(3) . .

loop_
_geom_bond_atom_site_label_1
_geom_bond_atom_site_label_2
_geom_bond_distance
_geom_bond_site_symmetry_2
C48 C202 1.385(8) .
C48 C69 1.387(7) .
C48 C131 1.501(7) .
C50 C69 1.384(7) .
C50 C77 1.403(7) .
C50 C203 1.495(7) .
C53 C88 1.384(7) .
C53 C65 1.394(7) .
C53 C84 1.498(7) .
C56 C59 1.387(7) .
C56 C67 1.388(7) .
C58 C70 1.390(8) .
C58 C104 1.394(7) .
C58 C74 1.499(8) .
C59 C65 1.394(7) .
C59 C86 1.491(7) .
C61 O47 1.375(7) .
C61 C99 1.380(8) .
C61 C64 1.387(8) .
C63 C104 1.376(8) .
C63 C72 1.393(8) .
C63 C85 1.505(7) .
C64 C93 1.386(8) .
C66 C109 1.387(7) .
C66 C92 1.396(7) .
C67 O10 1.383(6) .
C67 C88 1.386(7) .
C68 O41 1.261(7) .
C68 O40 1.262(7) .
C68 C96 1.516(8) .
C70 C89 1.387(8) .
C71 O51 1.373(7) .
C71 C103 1.380(8) .
C71 C97 1.389(8) .
C72 C89 1.382(8) .
C73 O22 1.254(6) .
C73 O21 1.265(7) .
C73 C92 1.499(7) .
C73 La3 3.005(5) .
C74 O29 1.254(7) .
C74 O28 1.267(7) .
C74 La3 2.964(6) 1_455
C75 C103 1.381(9) .
C75 C87 1.400(8) .
C75 C200 1.526(8) .
C76 C92 1.388(8) .
C76 C204 1.395(7) .
C77 C102 1.407(7) .
C79 C83 1.384(8) .
C79 C99 1.385(9) .
C79 C82 1.523(8) .
C81 C109 1.381(8) .
C81 C204 1.387(7) .
C82 O45 1.245(8) .
C82 O46 1.259(8) .
C83 C93 1.397(8) .
C84 O11 1.248(7) .
C84 O12 1.271(6) .
C84 La4 2.993(5) 1_655
C85 O30 1.260(7) .
C85 O50 1.261(7) .
C85 La2 2.976(5) .
C86 O5 1.264(6) .
C86 O6 1.269(6) .
C86 La1 2.964(5) .
C87 C96 1.388(8) .
C89 O38 1.377(6) .
C93 C201 1.516(8) .
C96 C97 1.403(8) .
C101 O34 1.258(7) .
C101 O33 1.268(6) .
C101 C204 1.487(7) .
C101 La2 2.930(5) .
C102 O20 1.364(6) .
C102 C202 1.382(7) .
C109 O39 1.385(6) .
C131 O1 1.253(7) .
C131 O2 1.274(6) .
C131 La1 2.994(5) .
C200 O43 1.238(9) .
C200 O42 1.268(9) .
C201 O49 1.248(7) .
C201 O48 1.265(7) .
C203 O19 1.260(6) .
C203 O18 1.262(6) .
C203 La4 2.975(5) .
La1 O9 2.497(4) .
La1 O3 2.526(4) .
La1 O7 2.526(4) .
La1 O4 2.551(5) .
La1 O8 2.558(4) .
La1 O6 2.568(4) .
La1 O1 2.580(4) .
La1 O5 2.590(4) .
La1 O2 2.621(4) .
La2 O31 2.509(4) .
La2 O32 2.521(5) .
La2 O33 2.536(4) .
La2 O37 2.538(4) .
La2 O30 2.567(4) .
La2 O36 2.569(5) .
La2 O34 2.576(4) .
La2 O35 2.581(4) .
La2 O50 2.595(4) .
La3 O25 2.522(5) .
La3 O24 2.524(4) .
La3 O23 2.527(4) .
La3 O28 2.530(4) 1_655
La3 O27 2.542(4) .
La3 O26 2.551(4) .
La3 O21 2.588(4) .
La3 O29 2.630(4) 1_655
La3 O22 2.633(4) .
La3 C74 2.964(6) 1_655
La4 O16 2.515(4) .
La4 O14 2.516(4) .
La4 O15 2.525(4) .
La4 O13 2.546(4) .
La4 O18 2.561(4) .
La4 O17 2.578(4) .
La4 O12 2.590(4) 1_455
La4 O19 2.612(4) .
La4 O11 2.613(4) 1_455
La4 C84 2.993(5) 1_455
O11 La4 2.613(4) 1_655
O12 La4 2.590(4) 1_655
O28 La3 2.530(4) 1_455
O29 La3 2.630(4) 1_455
